data_2018242
loop_
_publ_author_name
'Sridhar, Balasubramanian'

_publ_section_title
;
 Water-induced pseudo-quadruple hydrogen-bonding motifs in
 xanthine--inorganic acid complexes
;
_journal_coeditor_code DN3164
_journal_issue 10
_journal_name_full 'Acta Crystallographica Section C'
_journal_page_first o382
_journal_page_last o386
_journal_paper_doi 10.1107/S0108270111036493
_journal_volume 67
_journal_year 2011
_chemical_formula_iupac 'C5 H5 N4 O2 +, H O4 S -, H2 O'
_chemical_formula_moiety 'C5 H5 N4 O2 +, H O4 S -, H2 O'
_chemical_formula_sum 'C5 H8 N4 O7 S'
_chemical_formula_weight 268.21
_chemical_name_common 'Xanthinium hydrogen sulfate hydrate'
_chemical_name_systematic
;
2,6-dioxo-1,2,3,6-tetrahydro-9<i>H</i>-purin-7-ium hydrogen sulfate monohydrate
;
_space_group_IT_number 4
_symmetry_cell_setting monoclinic
_symmetry_space_group_name_Hall 'P 2yb'
_symmetry_space_group_name_H-M 'P 1 21 1'
_atom_sites_solution_hydrogens geom
_atom_sites_solution_primary direct
_atom_sites_solution_secondary difmap
_audit_creation_method SHELXL-97
_cell_angle_alpha 90.00
_cell_angle_beta 103.510(5)
_cell_angle_gamma 90.00
_cell_formula_units_Z 4
_cell_length_a 5.183(5)
_cell_length_b 24.805(5)
_cell_length_c 7.701(5)
_cell_measurement_reflns_used 9350
_cell_measurement_temperature 294(2)
_cell_measurement_theta_max 27.99
_cell_measurement_theta_min 2.72
_cell_volume 962.7(11)
_computing_cell_refinement 'SAINT (Bruker, 2001)'
_computing_data_collection 'SMART (Bruker, 2001)'
_computing_data_reduction 'SAINT (Bruker, 2001)'
_computing_molecular_graphics 'DIAMOND (Brandenburg & Putz, 2005)'
_computing_publication_material 'SHELXL97 (Sheldrick, 2008)'
_computing_structure_refinement 'SHELXL97 (Sheldrick, 2008)'
_computing_structure_solution 'SHELXS97 (Sheldrick, 2008)'
_diffrn_ambient_temperature 294(2)
_diffrn_measured_fraction_theta_full 1.000
_diffrn_measured_fraction_theta_max 1.000
_diffrn_measurement_device 'Bruker SMART APEX CCD area-detector'
_diffrn_measurement_device_type 'Bruker SMART APEX CCD area-detector'
_diffrn_measurement_method \w
_diffrn_radiation_monochromator graphite
_diffrn_radiation_source 'fine-focus sealed tube'
_diffrn_radiation_type MoK\a
_diffrn_radiation_wavelength 0.71073
_diffrn_reflns_av_R_equivalents 0.0199
_diffrn_reflns_av_sigmaI/netI 0.0210
_diffrn_reflns_limit_h_max 6
_diffrn_reflns_limit_h_min -6
_diffrn_reflns_limit_k_max 31
_diffrn_reflns_limit_k_min -31
_diffrn_reflns_limit_l_max 9
_diffrn_reflns_limit_l_min -9
_diffrn_reflns_number 10396
_diffrn_reflns_theta_full 26.50
_diffrn_reflns_theta_max 26.50
_diffrn_reflns_theta_min 1.64
_diffrn_standards_number 0
_exptl_absorpt_coefficient_mu 0.374
_exptl_absorpt_correction_type none
_exptl_crystal_colour colourless
_exptl_crystal_density_diffrn 1.851
_exptl_crystal_density_method 'not measured'
_exptl_crystal_description block
_exptl_crystal_F_000 552
_exptl_crystal_size_max 0.18
_exptl_crystal_size_mid 0.15
_exptl_crystal_size_min 0.07
_refine_diff_density_max 0.456
_refine_diff_density_min -0.335
_refine_ls_abs_structure_details 'Flack & Bernardinelli (2000), with how many Friedel pairs?'
_refine_ls_abs_structure_Flack 0.13(5)
_refine_ls_extinction_method none
_refine_ls_goodness_of_fit_ref 1.055
_refine_ls_hydrogen_treatment mixed
_refine_ls_matrix_type full
_refine_ls_number_parameters 364
_refine_ls_number_reflns 3998
_refine_ls_number_restraints 4
_refine_ls_restrained_S_all 1.055
_refine_ls_R_factor_all 0.0301
_refine_ls_R_factor_gt 0.0298
_refine_ls_shift/su_max 0.002
_refine_ls_shift/su_mean 0.000
_refine_ls_structure_factor_coef Fsqd
_refine_ls_weighting_details 'calc w = 1/[\s^2^(Fo^2^)+(0.0586P)^2^+0.1425P] where P=(Fo^2^+2Fc^2^)/3'
_refine_ls_weighting_scheme calc
_refine_ls_wR_factor_gt 0.0794
_refine_ls_wR_factor_ref 0.0798
_reflns_number_gt 3939
_reflns_number_total 3998
_reflns_threshold_expression I>2\s(I)
_cod_data_source_file dn3164.cif
_cod_data_source_block II
_cod_original_sg_symbol_H-M 'P 21'
_cod_database_code 2018242
_cod_database_fobs_code 2018242

loop_
_symmetry_equiv_pos_as_xyz
'x, y, z'
'-x, y+1/2, -z'

loop_
_atom_site_type_symbol
_atom_site_label
_atom_site_fract_x
_atom_site_fract_y
_atom_site_fract_z
_atom_site_U_iso_or_equiv
_atom_site_adp_type
_atom_site_calc_flag
_atom_site_refinement_flags
_atom_site_occupancy
_atom_site_symmetry_multiplicity
C C2A 1.3429(4) 0.46306(8) 0.6082(3) 0.0278(4) Uani d . 1 1
C C4A 1.3118(4) 0.51974(8) 0.3606(3) 0.0253(4) Uani d . 1 1
C C5A 1.4932(4) 0.49060(8) 0.2972(2) 0.0260(4) Uani d . 1 1
C C6A 1.6203(4) 0.44469(8) 0.3924(3) 0.0279(4) Uani d . 1 1
C C8A 1.3504(4) 0.55589(9) 0.1094(3) 0.0310(4) Uani d . 1 1
H H8A 1.3250 0.5785 0.0104 0.037 Uiso calc R 1 1
N N1A 1.5284(4) 0.43415(7) 0.5435(2) 0.0297(4) Uani d . 1 1
H H1N 1.588(5) 0.4084(10) 0.609(3) 0.027(6) Uiso d . 1 1
N N3A 1.2384(3) 0.50759(7) 0.5137(2) 0.0279(3) Uani d . 1 1
H H2N 1.119(6) 0.5245(12) 0.558(4) 0.040(7) Uiso d . 1 1
N N7A 1.5134(3) 0.51486(7) 0.1393(2) 0.0292(3) Uani d D 1 1
H H3N 1.600(7) 0.5018(15) 0.068(4) 0.072(11) Uiso d D 1 1
N N9A 1.2251(3) 0.56058(7) 0.2428(2) 0.0281(3) Uani d . 1 1
H H4N 1.122(5) 0.5866(11) 0.258(3) 0.029(6) Uiso d . 1 1
O O10A 1.2741(3) 0.44953(7) 0.7434(2) 0.0397(4) Uani d . 1 1
O O11A 1.7897(3) 0.41685(6) 0.3492(2) 0.0379(4) Uani d . 1 1
C C2B 1.6485(4) 0.32564(8) 0.8867(3) 0.0286(4) Uani d . 1 1
C C4B 1.6576(4) 0.27282(7) 1.1416(2) 0.0238(3) Uani d . 1 1
C C5B 1.4802(4) 0.30477(8) 1.1969(2) 0.0260(4) Uani d . 1 1
C C6B 1.3646(4) 0.35067(8) 1.0958(3) 0.0267(4) Uani d . 1 1
C C8B 1.5995(4) 0.24141(9) 1.3953(3) 0.0316(4) Uani d . 1 1
H H8B 1.6133 0.2200 1.4961 0.038 Uiso calc R 1 1
N N1B 1.4657(4) 0.35717(7) 0.9447(2) 0.0313(4) Uani d . 1 1
H H5N 1.402(7) 0.3884(16) 0.871(5) 0.069(10) Uiso d . 1 1
N N3B 1.7438(3) 0.28130(7) 0.9899(2) 0.0277(3) Uani d . 1 1
H H6N 1.825(5) 0.2571(11) 0.934(3) 0.029(6) Uiso d . 1 1
N N7B 1.4475(4) 0.28433(7) 1.3572(2) 0.0299(3) Uani d . 1 1
H H7N 1.332(6) 0.2988(13) 1.429(4) 0.050(8) Uiso d . 1 1
N N9B 1.7320(3) 0.23320(7) 1.2668(2) 0.0287(3) Uani d D 1 1
H H8N 1.812(5) 0.2049(9) 1.252(4) 0.034(7) Uiso d D 1 1
O O10B 1.7199(3) 0.33619(7) 0.7508(2) 0.0396(4) Uani d . 1 1
O O11B 1.1990(3) 0.38113(6) 1.1301(2) 0.0381(3) Uani d . 1 1
S S1A 0.80004(9) 0.601453(18) 0.72459(6) 0.02656(11) Uani d . 1 1
O O1A 0.5882(3) 0.62314(7) 0.5631(2) 0.0412(4) Uani d D 1 1
H H1O 0.660(6) 0.6251(13) 0.480(3) 0.051(8) Uiso d D 1 1
O O2A 0.8671(4) 0.54763(7) 0.6732(2) 0.0469(4) Uani d . 1 1
O O3A 0.6642(3) 0.59808(7) 0.8682(2) 0.0401(3) Uani d . 1 1
O O4A 1.0233(4) 0.63669(9) 0.7597(3) 0.0578(5) Uani d . 1 1
S S1B 0.84164(9) 0.686166(18) 0.22880(6) 0.02849(12) Uani d . 1 1
O O1B 0.6339(4) 0.68530(9) 0.0490(2) 0.0511(4) Uani d . 1 1
H H2O 0.658(9) 0.6528(19) 0.018(6) 0.091(14) Uiso d . 1 1
O O2B 0.8328(3) 0.63096(6) 0.3027(2) 0.0389(3) Uani d . 1 1
O O3B 0.7557(4) 0.72644(8) 0.3326(3) 0.0573(5) Uani d . 1 1
O O4B 1.1010(4) 0.69425(8) 0.1926(3) 0.0554(5) Uani d . 1 1
O O1W 2.0991(4) 0.33165(8) 0.5118(3) 0.0468(4) Uani d . 1 1
H H1W 2.014(6) 0.3623(13) 0.469(4) 0.044(8) Uiso d . 1 1
H H2W 2.066(8) 0.3192(18) 0.598(6) 0.073(12) Uiso d . 1 1
O O2W 0.8743(4) 0.47062(9) 0.9774(3) 0.0450(4) Uani d . 1 1
H H3W 0.923(9) 0.4832(18) 0.904(6) 0.077(13) Uiso d . 1 1
H H4W 0.973(8) 0.4471(17) 1.019(5) 0.063(10) Uiso d . 1 1

loop_
_atom_site_aniso_label
_atom_site_aniso_U_11
_atom_site_aniso_U_22
_atom_site_aniso_U_33
_atom_site_aniso_U_12
_atom_site_aniso_U_13
_atom_site_aniso_U_23
C2A 0.0325(9) 0.0253(9) 0.0271(10) 0.0030(7) 0.0102(8) 0.0004(7)
C4A 0.0252(8) 0.0219(8) 0.0290(9) 0.0010(6) 0.0066(7) 0.0007(7)
C5A 0.0288(8) 0.0267(9) 0.0239(8) -0.0006(7) 0.0088(7) -0.0003(7)
C6A 0.0273(9) 0.0271(9) 0.0302(9) 0.0004(7) 0.0082(7) -0.0024(7)
C8A 0.0329(9) 0.0305(9) 0.0298(9) -0.0027(7) 0.0079(8) 0.0068(7)
N1A 0.0359(9) 0.0234(7) 0.0311(9) 0.0098(7) 0.0105(7) 0.0047(7)
N3A 0.0329(8) 0.0260(8) 0.0281(8) 0.0069(6) 0.0135(6) 0.0010(6)
N7A 0.0304(8) 0.0330(9) 0.0268(8) 0.0004(7) 0.0121(6) 0.0007(7)
N9A 0.0328(8) 0.0235(8) 0.0287(8) 0.0033(7) 0.0085(6) 0.0022(6)
O10A 0.0509(9) 0.0389(8) 0.0357(8) 0.0152(7) 0.0229(7) 0.0137(7)
O11A 0.0384(8) 0.0366(8) 0.0420(9) 0.0148(6) 0.0160(7) 0.0020(6)
C2B 0.0308(9) 0.0284(10) 0.0272(10) 0.0006(7) 0.0081(8) 0.0018(7)
C4B 0.0293(8) 0.0195(8) 0.0220(8) -0.0001(7) 0.0047(6) -0.0012(6)
C5B 0.0304(9) 0.0249(9) 0.0241(8) 0.0025(7) 0.0095(7) -0.0007(7)
C6B 0.0311(9) 0.0232(8) 0.0264(9) 0.0024(7) 0.0082(7) -0.0006(7)
C8B 0.0380(10) 0.0314(10) 0.0259(9) 0.0011(8) 0.0086(7) 0.0037(8)
N1B 0.0390(9) 0.0269(9) 0.0302(9) 0.0080(7) 0.0123(7) 0.0062(7)
N3B 0.0323(8) 0.0256(8) 0.0282(8) 0.0064(6) 0.0131(6) 0.0015(6)
N7B 0.0357(9) 0.0287(8) 0.0271(8) 0.0009(6) 0.0110(6) 0.0006(6)
N9B 0.0325(8) 0.0233(8) 0.0303(8) 0.0051(6) 0.0075(6) 0.0037(6)
O10B 0.0492(8) 0.0413(9) 0.0337(8) 0.0089(7) 0.0208(7) 0.0076(6)
O11B 0.0438(8) 0.0349(8) 0.0388(8) 0.0146(6) 0.0163(6) 0.0034(6)
S1A 0.0297(2) 0.0275(2) 0.0249(2) -0.00132(17) 0.01116(16) 0.00106(16)
O1A 0.0383(8) 0.0525(10) 0.0343(8) 0.0050(7) 0.0115(6) 0.0136(7)
O2A 0.0589(10) 0.0357(8) 0.0546(10) 0.0120(8) 0.0307(8) 0.0023(7)
O3A 0.0559(9) 0.0383(8) 0.0333(7) -0.0014(7) 0.0250(6) -0.0015(7)
O4A 0.0542(10) 0.0590(12) 0.0581(11) -0.0254(9) 0.0087(8) 0.0045(9)
S1B 0.0343(2) 0.0267(2) 0.0263(2) -0.00138(19) 0.01083(17) -0.00025(17)
O1B 0.0615(10) 0.0481(10) 0.0363(8) 0.0256(9) -0.0034(7) -0.0068(8)
O2B 0.0503(8) 0.0338(8) 0.0364(8) 0.0013(6) 0.0176(6) 0.0065(6)
O3B 0.0743(13) 0.0462(10) 0.0537(10) 0.0033(9) 0.0198(9) -0.0223(8)
O4B 0.0523(9) 0.0545(11) 0.0670(12) -0.0115(8) 0.0295(9) 0.0065(9)
O1W 0.0545(10) 0.0447(9) 0.0509(10) 0.0205(8) 0.0316(8) 0.0173(8)
O2W 0.0491(10) 0.0473(10) 0.0467(10) 0.0164(8) 0.0273(8) 0.0150(8)

loop_
_atom_type_symbol
_atom_type_description
_atom_type_scat_dispersion_real
_atom_type_scat_dispersion_imag
_atom_type_scat_source
C C 0.0033 0.0016 'International Tables Vol C Tables 4.2.6.8 and 6.1.1.4'
H H 0.0000 0.0000 'International Tables Vol C Tables 4.2.6.8 and 6.1.1.4'
N N 0.0061 0.0033 'International Tables Vol C Tables 4.2.6.8 and 6.1.1.4'
O O 0.0106 0.0060 'International Tables Vol C Tables 4.2.6.8 and 6.1.1.4'
S S 0.1246 0.1234 'International Tables Vol C Tables 4.2.6.8 and 6.1.1.4'

loop_
_geom_angle_atom_site_label_1
_geom_angle_atom_site_label_2
_geom_angle_atom_site_label_3
_geom_angle
_geom_angle_publ_flag
O10A C2A N3A 121.22(19) ?
O10A C2A N1A 122.00(19) ?
N3A C2A N1A 116.79(18) ?
N3A C4A C5A 123.42(18) ?
N3A C4A N9A 128.90(18) ?
C5A C4A N9A 107.68(18) ?
C4A C5A N7A 106.52(17) ?
C4A C5A C6A 120.87(18) ?
N7A C5A C6A 132.61(17) ?
O11A C6A N1A 122.22(19) ?
O11A C6A C5A 125.81(19) ?
N1A C6A C5A 111.97(17) ?
N7A C8A N9A 109.92(18) ?
N7A C8A H8A 125.0 ?
N9A C8A H8A 125.0 ?
C6A N1A C2A 127.68(17) ?
C6A N1A H1N 120.5(18) ?
C2A N1A H1N 111.8(18) ?
C4A N3A C2A 119.19(17) ?
C4A N3A H2N 126.7(19) ?
C2A N3A H2N 114.0(19) ?
C8A N7A C5A 108.34(17) y
C8A N7A H3N 127(3) ?
C5A N7A H3N 124(3) ?
C8A N9A C4A 107.53(18) y
C8A N9A H4N 126.2(16) ?
C4A N9A H4N 126.0(16) ?
O10B C2B N3B 121.8(2) ?
O10B C2B N1B 121.70(19) ?
N3B C2B N1B 116.47(18) ?
C5B C4B N3B 124.21(17) ?
C5B C4B N9B 107.36(17) ?
N3B C4B N9B 128.41(18) ?
C4B C5B N7B 107.47(17) ?
C4B C5B C6B 121.53(18) ?
N7B C5B C6B 130.99(17) ?
O11B C6B N1B 122.10(18) ?
O11B C6B C5B 127.06(19) ?
N1B C6B C5B 110.84(17) ?
N7B C8B N9B 109.88(19) ?
N7B C8B H8B 125.1 ?
N9B C8B H8B 125.1 ?
C2B N1B C6B 128.69(17) ?
C2B N1B H5N 115(2) ?
C6B N1B H5N 116(2) ?
C4B N3B C2B 118.23(17) ?
C4B N3B H6N 126.1(16) ?
C2B N3B H6N 113.9(16) ?
C8B N7B C5B 107.72(18) y
C8B N7B H7N 126.1(19) ?
C5B N7B H7N 126.2(19) ?
C8B N9B C4B 107.56(17) y
C8B N9B H8N 125.5(19) ?
C4B N9B H8N 125.0(19) ?
O4A S1A O3A 114.17(12) y
O4A S1A O2A 112.27(13) y
O3A S1A O2A 110.13(10) y
O4A S1A O1A 109.33(11) y
O3A S1A O1A 104.69(12) y
O2A S1A O1A 105.62(11) y
S1A O1A H1O 106(2) ?
O3B S1B O4B 116.08(13) y
O3B S1B O2B 113.06(12) y
O4B S1B O2B 108.30(11) y
O3B S1B O1B 105.74(13) y
O4B S1B O1B 108.26(13) y
O2B S1B O1B 104.67(11) y
S1B O1B H2O 99(3) ?
H1W O1W H2W 117(4) ?
H3W O2W H4W 108(4) ?

loop_
_geom_bond_atom_site_label_1
_geom_bond_atom_site_label_2
_geom_bond_distance
_geom_bond_publ_flag
C2A O10A 1.223(3) ?
C2A N3A 1.364(3) ?
C2A N1A 1.382(3) ?
C4A N3A 1.355(3) ?
C4A C5A 1.363(3) ?
C4A N9A 1.364(3) ?
C5A N7A 1.383(3) ?
C5A C6A 1.429(3) ?
C6A O11A 1.222(3) ?
C6A N1A 1.382(3) ?
C8A N7A 1.309(3) ?
C8A N9A 1.343(3) ?
C8A H8A 0.9300 ?
N1A H1N 0.83(3) ?
N3A H2N 0.88(3) ?
N7A H3N 0.851(19) ?
N9A H4N 0.86(3) ?
C2B O10B 1.217(3) ?
C2B N3B 1.379(3) ?
C2B N1B 1.381(3) ?
C4B C5B 1.356(3) ?
C4B N3B 1.361(2) ?
C4B N9B 1.368(2) ?
C5B N7B 1.381(3) ?
C5B C6B 1.430(3) ?
C6B O11B 1.218(3) ?
C6B N1B 1.393(3) ?
C8B N7B 1.316(3) ?
C8B N9B 1.346(3) ?
C8B H8B 0.9300 ?
N1B H5N 0.97(4) ?
N3B H6N 0.90(3) ?
N7B H7N 0.97(3) ?
N9B H8N 0.835(17) ?
S1A O4A 1.425(2) y
S1A O3A 1.4453(17) y
S1A O2A 1.4574(17) y
S1A O1A 1.5504(18) y
O1A H1O 0.813(18) ?
S1B O3B 1.4148(19) y
S1B O4B 1.449(2) y
S1B O2B 1.4877(16) y
S1B O1B 1.5430(19) y
O1B H2O 0.86(5) ?
O1W H1W 0.90(3) ?
O1W H2W 0.79(4) ?
O2W H3W 0.74(5) ?
O2W H4W 0.79(4) ?

loop_
_geom_hbond_atom_site_label_D
_geom_hbond_atom_site_label_H
_geom_hbond_atom_site_label_A
_geom_hbond_site_symmetry_A
_geom_hbond_distance_DH
_geom_hbond_distance_HA
_geom_hbond_distance_DA
_geom_hbond_angle_DHA
N1A H1N O10B . 0.83(3) 2.12(3) 2.949(2) 173(2)
N3A H2N O2A . 0.88(3) 1.83(3) 2.703(3) 169(3)
N7A H3N O2W 1_654 0.851(19) 1.89(2) 2.710(3) 162(4)
N9A H4N O2B . 0.86(3) 1.96(3) 2.799(3) 166(2)
N1B H5N O10A . 0.97(4) 1.84(4) 2.814(2) 177(3)
N3B H6N O4B 2_846 0.90(3) 1.93(3) 2.795(3) 163(2)
N7B H7N O1W 1_456 0.97(3) 1.70(3) 2.657(3) 167(3)
N9B H8N O4A 2_847 0.835(17) 1.908(18) 2.739(3) 173(3)
O1A H1O O2B . 0.813(18) 1.806(18) 2.618(3) 177(3)
O1B H2O O3A 1_554 0.86(5) 1.78(5) 2.597(2) 157(4)
O1W H1W O11A . 0.90(3) 1.88(3) 2.769(3) 169(3)
O1W H2W O10B . 0.79(4) 2.40(4) 2.992(3) 133(4)
O1W H2W O3B 2_846 0.79(4) 2.49(4) 2.897(3) 114(4)
O2W H3W O2A . 0.74(5) 2.36(5) 3.016(3) 149(4)
O2W H3W O10A . 0.74(5) 2.57(5) 3.092(3) 130(4)
O2W H4W O11B . 0.79(4) 2.08(4) 2.867(3) 174(4)
C8A H8A O3A 1_654 0.93 2.33 2.933(3) 122.2
C8B H8B O3B 2_747 0.93 2.57 3.118(3) 118.1
C8B H8B O4B 2_847 0.93 2.59 3.398(3) 146.1

loop_
_geom_torsion_atom_site_label_1
_geom_torsion_atom_site_label_2
_geom_torsion_atom_site_label_3
_geom_torsion_atom_site_label_4
_geom_torsion
N3A C4A C5A N7A 179.50(18)
N9A C4A C5A N7A 0.1(2)
N3A C4A C5A C6A -0.5(3)
N9A C4A C5A C6A -179.92(17)
C4A C5A C6A O11A -178.08(19)
N7A C5A C6A O11A 1.9(4)
C4A C5A C6A N1A 2.3(3)
N7A C5A C6A N1A -177.7(2)
O11A C6A N1A C2A 178.6(2)
C5A C6A N1A C2A -1.8(3)
O10A C2A N1A C6A 179.2(2)
N3A C2A N1A C6A -0.6(3)
C5A C4A N3A C2A -2.2(3)
N9A C4A N3A C2A 177.10(19)
O10A C2A N3A C4A -177.16(19)
N1A C2A N3A C4A 2.6(3)
N9A C8A N7A C5A 1.1(2)
C4A C5A N7A C8A -0.7(2)
C6A C5A N7A C8A 179.3(2)
N7A C8A N9A C4A -1.0(2)
N3A C4A N9A C8A -178.83(19)
C5A C4A N9A C8A 0.5(2)
N3B C4B C5B N7B -178.45(17)
N9B C4B C5B N7B 0.1(2)
N3B C4B C5B C6B 0.8(3)
N9B C4B C5B C6B 179.43(17)
C4B C5B C6B O11B 177.9(2)
N7B C5B C6B O11B -3.0(4)
C4B C5B C6B N1B -1.8(3)
N7B C5B C6B N1B 177.35(19)
O10B C2B N1B C6B -179.9(2)
N3B C2B N1B C6B 0.7(3)
O11B C6B N1B C2B -178.6(2)
C5B C6B N1B C2B 1.0(3)
C5B C4B N3B C2B 1.1(3)
N9B C4B N3B C2B -177.21(19)
O10B C2B N3B C4B 178.88(19)
N1B C2B N3B C4B -1.7(3)
N9B C8B N7B C5B 0.5(2)
C4B C5B N7B C8B -0.4(2)
C6B C5B N7B C8B -179.6(2)
N7B C8B N9B C4B -0.4(2)
C5B C4B N9B C8B 0.1(2)
N3B C4B N9B C8B 178.65(19)

loop_
_cod_related_entry_id
_cod_related_entry_database
_cod_related_entry_code
1 ChemSpider 30654335
